data_4064489
loop_
_publ_author_name
'Espinas, Jeff'
'Pelletier, J\'er\'emie'
'Jeanneau, Erwan'
'Darbost, Ulrich'
'Szeto, Kai C.'
'Lucas, Christine'
'Thivolle-Cazat, Jean'
'Duchamp, Christian'
'Henriques, Natali'
'Bouchu, Denis'
'Basset, Jean-Marie'
'Chermette, Henry'
'Bonnamour, Isabelle'
'Taoufik, Mostafa'

_publ_section_title
;
 Synthesis of Novel Tantalacalixarene Complexes: First Example of
 Intramolecular CH Activation of Monodepleted Aromatic Ring
;
_journal_issue 13
_journal_name_full Organometallics
_journal_page_first 3512
_journal_paper_doi 10.1021/om200140u
_journal_volume 30
_journal_year 2011
_chemical_absolute_configuration unk
_chemical_formula_moiety 'C51 H62 O3'
_chemical_formula_sum 'C51 H62 O3'
_chemical_formula_weight 723.01
_space_group_IT_number 9
_symmetry_cell_setting monoclinic
_symmetry_space_group_name_Hall 'C -2yc'
_symmetry_space_group_name_H-M 'C 1 c 1'
_atom_sites_solution_hydrogens geom
_atom_sites_solution_primary direct
_cell_angle_alpha 90
_cell_angle_beta 102.71(2)
_cell_angle_gamma 90
_cell_formula_units_Z 4
_cell_length_a 13.245(2)
_cell_length_b 22.608(3)
_cell_length_c 15.123(3)
_cell_measurement_reflns_used 2658
_cell_measurement_temperature 293
_cell_measurement_theta_max 63.9793
_cell_measurement_theta_min 3.9061
_cell_volume 4417.5(13)
_computing_cell_refinement
;
CrysAlisPro, Oxford Diffraction Ltd.,
Version 1.171.33.52 (release 06-11-2009 CrysAlis171 .NET)
(compiled Nov  6 2009,16:24:50)
;
_computing_data_collection
;
CrysAlisPro, Oxford Diffraction Ltd.,
Version 1.171.33.52 (release 06-11-2009 CrysAlis171 .NET)
(compiled Nov  6 2009,16:24:50)
;
_computing_data_reduction
;
CrysAlisPro, Oxford Diffraction Ltd.,
Version 1.171.33.52 (release 06-11-2009 CrysAlis171 .NET)
(compiled Nov  6 2009,16:24:50)
;
_computing_molecular_graphics 'CAMERON (Watkin et al., 1996)'
_computing_publication_material 'CRYSTALS (Betteridge et al., 2003)'
_computing_structure_refinement 'CRYSTALS (Betteridge et al., 2003)'
_computing_structure_solution 'SIR97 (Altomare et al., 1999)'
_diffrn_ambient_temperature 293
_diffrn_detector_area_resol_mean 10.4685
_diffrn_measured_fraction_theta_full 0.995
_diffrn_measured_fraction_theta_max 0.968
_diffrn_measurement_device_type 'Xcalibur, Atlas, Gemini ultra'
_diffrn_measurement_method '\f & \w scans'
_diffrn_radiation_monochromator mirror
_diffrn_radiation_source 'Enhance Ultra (Cu) X-ray Source'
_diffrn_radiation_type 'Cu K\a'
_diffrn_radiation_wavelength 1.5418
_diffrn_reflns_av_R_equivalents 0.057
_diffrn_reflns_limit_h_max 13
_diffrn_reflns_limit_h_min -14
_diffrn_reflns_limit_k_max 25
_diffrn_reflns_limit_k_min -23
_diffrn_reflns_limit_l_max 13
_diffrn_reflns_limit_l_min -17
_diffrn_reflns_number 6825
_diffrn_reflns_theta_full 58.641
_diffrn_reflns_theta_max 62.384
_diffrn_reflns_theta_min 3.910
_diffrn_standards_number 0
_exptl_absorpt_coefficient_mu 0.501
_exptl_absorpt_correction_T_max 1.00000
_exptl_absorpt_correction_T_min 0.81622
_exptl_absorpt_correction_type multi-scan
_exptl_absorpt_process_details
;
CrysAlisPro, Oxford Diffraction Ltd.,
Version 1.171.33.52 (release 06-11-2009 CrysAlis171 .NET)
(compiled Nov  6 2009,16:24:50)
Empirical absorption correction using spherical harmonics,
 implemented in SCALE3 ABSPACK scaling algorithm.
;
_exptl_crystal_colour colorless
_exptl_crystal_density_diffrn 1.087
_exptl_crystal_density_method 'not measured'
_exptl_crystal_description plate
_exptl_crystal_F_000 1568
_exptl_crystal_size_max 0.325
_exptl_crystal_size_mid 0.124
_exptl_crystal_size_min 0.102
_refine_diff_density_max 0.47
_refine_diff_density_min -0.40
_refine_ls_extinction_coef 18(5)
_refine_ls_extinction_method 'Larson (1970), Equation 22'
_refine_ls_goodness_of_fit_ref 0.9765
_refine_ls_hydrogen_treatment none
_refine_ls_matrix_type full
_refine_ls_number_parameters 542
_refine_ls_number_reflns 4219
_refine_ls_number_restraints 80
_refine_ls_R_factor_all 0.0987
_refine_ls_R_factor_gt 0.0807
_refine_ls_shift/su_max 0.0029004
_refine_ls_shift/su_mean 0.0005596
_refine_ls_structure_factor_coef Fsqd
_refine_ls_weighting_details
;
 Method, part 1, Chebychev polynomial, (Watkin, 1994, Prince, 1982) 
 [weight] = 1.0/[A~0~*T~0~(x)+A~1~*T~1~(x) ... +A~n-1~]*T~n-1~(x)] 
 where A~i~ are the Chebychev coefficients listed below and x= Fcalc/Fmax 
 Method = Robust Weighting (Prince, 1982) 
 W = [weight] * [1-(deltaF/6*sigmaF)^2^]^2^ 
 A~i~ are: 
 840. 0.131E+04 692. 201. 
;
_refine_ls_weighting_scheme calc
_refine_ls_wR_factor_all 0.2046
_refine_ls_wR_factor_gt 0.1643
_refine_ls_wR_factor_ref 0.2046
_reflns_limit_h_max 13
_reflns_limit_h_min -14
_reflns_limit_k_max 25
_reflns_limit_k_min 0
_reflns_limit_l_max 13
_reflns_limit_l_min -17
_reflns_number_gt 3111
_reflns_number_total 4222
_reflns_threshold_expression I>2.0\s(I)
_oxford_diffrn_Wilson_B_factor 0.00
_oxford_diffrn_Wilson_scale 0.00
_oxford_refine_ls_r_factor_ref 0.0987
_oxford_refine_ls_scale 1.70(2)
_oxford_reflns_number_all 4219
_oxford_reflns_threshold_expression_ref I>-10.0\s(I)
_cod_data_source_file om200140u_si_001.cif
_cod_data_source_block 1
_cod_depositor_comments
;
The following automatic conversions were performed:

'_symmetry_cell_setting' value 'Monoclinic' changed to 'monoclinic'
according to /home/saulius/struct/CIF-dictionaries/cif_core.dic
dictionary named 'cif_core.dic' version 2.4.1 from 2010-06-29.

Automatic conversion script
Id: cif_fix_values 1715 2011-07-08 13:25:40Z adriana 
;
_cod_original_sg_symbol_H-M 'C 1 c 1 '
_cod_database_code 4064489

loop_
_symmetry_equiv_pos_as_xyz
x,y,z
x+1/2,y+1/2,z
x,-y,z+1/2
x+1/2,-y+1/2,z+1/2

loop_
_atom_site_label
_atom_site_type_symbol
_atom_site_fract_x
_atom_site_fract_y
_atom_site_fract_z
_atom_site_U_iso_or_equiv
_atom_site_occupancy
_atom_site_adp_type
_atom_site_refinement_flags_posn
_atom_site_refinement_flags_adp
_atom_site_disorder_assembly
_atom_site_disorder_group
C1 C -0.1622(6) -0.1924(3) -0.7441(5) 0.0395 1.0000 Uani . . . .
C2 C -0.1110(6) -0.1666(3) -0.8068(5) 0.0355 1.0000 Uani . . . .
C3 C -0.0208(6) -0.1352(3) -0.7773(5) 0.0387 1.0000 Uani . . . .
C4 C 0.0179(6) -0.1267(3) -0.6848(5) 0.0374 1.0000 Uani . . . .
C5 C -0.0324(6) -0.1505(3) -0.6201(5) 0.0388 1.0000 Uani . . . .
C6 C 0.0073(7) -0.1387(4) -0.5186(6) 0.0476 1.0000 Uani . . . .
C7 C 0.1125(8) -0.1103(5) -0.4961(6) 0.0708 1.0000 Uani . . . .
C8 C -0.0681(8) -0.1003(4) -0.4850(6) 0.0606 1.0000 Uani . . . .
C9 C 0.0179(8) -0.1992(4) -0.4678(6) 0.0574 1.0000 Uani . . . .
C10 C 0.0408(6) -0.1108(3) -0.8434(5) 0.0423 1.0000 Uani . . . .
C11 C 0.1328(6) -0.1507(3) -0.8469(5) 0.0408 1.0000 Uani . . . .
C12 C 0.1197(7) -0.2017(3) -0.8988(5) 0.0427 1.0000 Uani . . . .
C13 C 0.2044(6) -0.2409(4) -0.8978(6) 0.0464 1.0000 Uani . . . .
C14 C 0.3010(7) -0.2237(4) -0.8476(5) 0.0464 1.0000 Uani . . . .
C15 C 0.3175(7) -0.1722(4) -0.7961(6) 0.0467 1.0000 Uani . . . .
C16 C 0.2321(6) -0.1368(3) -0.7960(5) 0.0411 1.0000 Uani . . . .
C17 C 0.4259(7) -0.1557(4) -0.7425(7) 0.0572 1.0000 Uani . . . .
C18 C 0.4273(8) -0.1044(5) -0.6807(8) 0.0826 1.0000 Uani . . . .
C19 C 0.4929(7) -0.1410(5) -0.8108(8) 0.0726 1.0000 Uani . . . .
C20 C 0.4769(8) -0.2089(5) -0.6874(8) 0.0768 1.0000 Uani . . . .
C21 C 0.1888(7) -0.2971(3) -0.9501(6) 0.0507 1.0000 Uani . . . .
C22 C 0.1480(6) -0.3472(3) -0.9006(6) 0.0489 1.0000 Uani . . . .
C23 C 0.0423(6) -0.3591(3) -0.9150(6) 0.0448 1.0000 Uani . . . .
C24 C 0.0072(7) -0.4044(3) -0.8681(6) 0.0512 1.0000 Uani . . . .
C25 C 0.0751(6) -0.4381(4) -0.8076(7) 0.0516 1.0000 Uani . . . .
C26 C 0.1828(7) -0.4274(4) -0.7906(7) 0.0634 1.0000 Uani . . . .
C27 C 0.2157(7) -0.3813(3) -0.8392(6) 0.0529 1.0000 Uani . . . .
C28 C 0.2600(6) -0.4683(3) -0.7270(7) 0.0803 1.0000 Uani D . . .
C29 C 0.3223(18) -0.4376(10) -0.6456(13) 0.1117 0.5000 Uani D U 2 1
C30 C 0.2150(17) -0.5249(7) -0.7016(17) 0.1181 0.5000 Uani D U 2 1
C31 C 0.3357(16) -0.4870(10) -0.7843(14) 0.1114 0.5000 Uani D U 2 1
C32 C 0.3557(13) -0.4353(9) -0.6828(15) 0.0966 0.5000 Uani D U 2 2
C33 C 0.2869(16) -0.5209(7) -0.7758(13) 0.0876 0.5000 Uani D U 2 2
C34 C 0.2110(14) -0.4897(8) -0.6503(11) 0.0847 0.5000 Uani D U 2 2
C35 C -0.1096(6) -0.4172(4) -0.8836(6) 0.0497 1.0000 Uani . . . .
C36 C -0.1620(6) -0.3866(3) -0.8172(6) 0.0452 1.0000 Uani . . . .
C37 C -0.1854(6) -0.3263(3) -0.8290(6) 0.0433 1.0000 Uani . . . .
C38 C -0.2335(5) -0.2969(3) -0.7657(5) 0.0395 1.0000 Uani . . . .
C39 C -0.2585(6) -0.3302(3) -0.6965(6) 0.0462 1.0000 Uani . . . .
C40 C -0.2375(7) -0.3903(3) -0.6849(6) 0.0489 1.0000 Uani . . . .
C41 C -0.1888(7) -0.4165(4) -0.7471(6) 0.0510 1.0000 Uani . . . .
C42 C -0.2660(7) -0.4252(4) -0.6066(7) 0.0658 1.0000 Uani D . . .
C43 C -0.181(2) -0.4242(17) -0.5229(18) 0.1426 0.5000 Uani D U 1 1
C44 C -0.335(2) -0.4754(10) -0.6503(19) 0.1284 0.5000 Uani D U 1 1
C45 C -0.3510(19) -0.3918(11) -0.576(2) 0.1065 0.5000 Uani D U 1 1
C46 C -0.3775(12) -0.4173(12) -0.602(2) 0.0848 0.5000 Uani D U 1 2
C47 C -0.2345(16) -0.4893(5) -0.5978(15) 0.0674 0.5000 Uani D U 1 2
C48 C -0.2020(18) -0.3981(8) -0.5201(12) 0.0675 0.5000 Uani D U 1 2
C49 C -0.2568(6) -0.2322(3) -0.7738(6) 0.0420 1.0000 Uani . . . .
C50 C -0.2280(6) -0.1362(3) -0.9415(5) 0.0424 1.0000 Uani . . . .
C51 C -0.2954(6) -0.1641(3) -1.0239(5) 0.0422 1.0000 Uani . . . .
C52 C -0.3997(7) -0.1493(3) -1.0487(6) 0.0479 1.0000 Uani . . . .
C53 C -0.4629(7) -0.1727(4) -1.1261(6) 0.0537 1.0000 Uani . . . .
C54 C -0.4233(7) -0.2111(4) -1.1809(6) 0.0529 1.0000 Uani . . . .
C55 C -0.3203(7) -0.2276(4) -1.1577(6) 0.0525 1.0000 Uani . . . .
C56 C -0.2557(6) -0.2039(3) -1.0787(6) 0.0457 1.0000 Uani . . . .
C57 C -0.1228(6) -0.1825(3) -0.6532(5) 0.0376 1.0000 Uani . . . .
O1 O -0.1490(4) -0.1768(2) -0.8985(4) 0.0435 1.0000 Uani . . . .
O3 O -0.1628(5) -0.2996(2) -0.9016(4) 0.0501 1.0000 Uani . . . .
O2 O 0.0275(5) -0.2187(2) -0.9524(4) 0.0504 1.0000 Uani . . . .
H41 H 0.0792 -0.1041 -0.6648 0.0460 1.0000 Uiso R . . .
H71 H 0.1328 -0.1043 -0.4325 0.0887 1.0000 Uiso R . . .
H72 H 0.1604 -0.1359 -0.5152 0.0887 1.0000 Uiso R . . .
H73 H 0.1111 -0.0733 -0.5263 0.0887 1.0000 Uiso R . . .
H81 H -0.0438 -0.0928 -0.4221 0.0784 1.0000 Uiso R . . .
H82 H -0.0768 -0.0638 -0.5171 0.0784 1.0000 Uiso R . . .
H83 H -0.1325 -0.1204 -0.4946 0.0784 1.0000 Uiso R . . .
H91 H 0.0430 -0.1926 -0.4047 0.0709 1.0000 Uiso R . . .
H92 H 0.0646 -0.2241 -0.4898 0.0709 1.0000 Uiso R . . .
H93 H -0.0481 -0.2176 -0.4776 0.0709 1.0000 Uiso R . . .
H101 H -0.0031 -0.1090 -0.9022 0.0534 1.0000 Uiso R . . .
H102 H 0.0649 -0.0722 -0.8250 0.0534 1.0000 Uiso R . . .
H141 H 0.3586 -0.2488 -0.8473 0.0605 1.0000 Uiso R . . .
H161 H 0.2412 -0.1018 -0.7604 0.0512 1.0000 Uiso R . . .
H181 H 0.4964 -0.0959 -0.6500 0.0985 1.0000 Uiso R . . .
H182 H 0.3984 -0.0707 -0.7145 0.0985 1.0000 Uiso R . . .
H183 H 0.3873 -0.1141 -0.6377 0.0985 1.0000 Uiso R . . .
H191 H 0.5606 -0.1303 -0.7793 0.0898 1.0000 Uiso R . . .
H192 H 0.4965 -0.1749 -0.8471 0.0898 1.0000 Uiso R . . .
H193 H 0.4627 -0.1092 -0.8485 0.0898 1.0000 Uiso R . . .
H201 H 0.5441 -0.1984 -0.6545 0.0966 1.0000 Uiso R . . .
H202 H 0.4819 -0.2404 -0.7278 0.0966 1.0000 Uiso R . . .
H203 H 0.4359 -0.2210 -0.6463 0.0966 1.0000 Uiso R . . .
H211 H 0.2527 -0.3091 -0.9633 0.0620 1.0000 Uiso R . . .
H212 H 0.1400 -0.2898 -1.0052 0.0620 1.0000 Uiso R . . .
H231 H -0.0059 -0.3368 -0.9580 0.0543 1.0000 Uiso R . . .
H251 H 0.0495 -0.4689 -0.7760 0.0637 1.0000 Uiso R . . .
H271 H 0.2878 -0.3736 -0.8294 0.0636 1.0000 Uiso R . . .
H291 H 0.3694 -0.4639 -0.6087 0.1301 0.5000 Uiso R . 2 1
H292 H 0.3597 -0.4064 -0.6659 0.1301 0.5000 Uiso R . 2 1
H293 H 0.2767 -0.4216 -0.6113 0.1301 0.5000 Uiso R . 2 1
H301 H 0.2676 -0.5472 -0.6630 0.1358 0.5000 Uiso R . 2 1
H302 H 0.1844 -0.5480 -0.7530 0.1358 0.5000 Uiso R . 2 1
H303 H 0.1637 -0.5141 -0.6695 0.1358 0.5000 Uiso R . 2 1
H311 H 0.3869 -0.5121 -0.7494 0.1298 0.5000 Uiso R . 2 1
H312 H 0.2991 -0.5079 -0.8360 0.1298 0.5000 Uiso R . 2 1
H313 H 0.3680 -0.4532 -0.8033 0.1298 0.5000 Uiso R . 2 1
H321 H 0.4012 -0.4619 -0.6447 0.1198 0.5000 Uiso R . 2 2
H322 H 0.3886 -0.4202 -0.7279 0.1198 0.5000 Uiso R . 2 2
H323 H 0.3388 -0.4036 -0.6475 0.1198 0.5000 Uiso R . 2 2
H331 H 0.3353 -0.5450 -0.7359 0.1139 0.5000 Uiso R . 2 2
H332 H 0.3162 -0.5083 -0.8246 0.1139 0.5000 Uiso R . 2 2
H333 H 0.2258 -0.5430 -0.7990 0.1139 0.5000 Uiso R . 2 2
H341 H 0.2576 -0.5146 -0.6100 0.1077 0.5000 Uiso R . 2 2
H342 H 0.1502 -0.5113 -0.6763 0.1077 0.5000 Uiso R . 2 2
H343 H 0.1933 -0.4568 -0.6179 0.1077 0.5000 Uiso R . 2 2
H351 H -0.1412 -0.4042 -0.9430 0.0619 1.0000 Uiso R . . .
H352 H -0.1195 -0.4587 -0.8793 0.0619 1.0000 Uiso R . . .
H391 H -0.2913 -0.3108 -0.6546 0.0584 1.0000 Uiso R . . .
H411 H -0.1735 -0.4576 -0.7410 0.0659 1.0000 Uiso R . . .
H431 H -0.1902 -0.4419 -0.4684 0.1460 0.5000 Uiso R . 1 1
H432 H -0.1121 -0.4316 -0.5298 0.1460 0.5000 Uiso R . 1 1
H433 H -0.1912 -0.3827 -0.5205 0.1460 0.5000 Uiso R . 1 1
H441 H -0.3542 -0.4908 -0.5979 0.1450 0.5000 Uiso R . 1 1
H442 H -0.3811 -0.4898 -0.7031 0.1450 0.5000 Uiso R . 1 1
H443 H -0.2664 -0.4875 -0.6509 0.1450 0.5000 Uiso R . 1 1
H451 H -0.3697 -0.4122 -0.5267 0.1433 0.5000 Uiso R . 1 1
H452 H -0.4084 -0.3909 -0.6259 0.1433 0.5000 Uiso R . 1 1
H453 H -0.3309 -0.3525 -0.5576 0.1433 0.5000 Uiso R . 1 1
H461 H -0.3905 -0.4392 -0.5516 0.1428 0.5000 Uiso R . 1 2
H462 H -0.4218 -0.4309 -0.6559 0.1428 0.5000 Uiso R . 1 2
H463 H -0.3904 -0.3765 -0.5933 0.1428 0.5000 Uiso R . 1 2
H471 H -0.2536 -0.5089 -0.5483 0.1440 0.5000 Uiso R . 1 2
H472 H -0.2601 -0.5108 -0.6520 0.1440 0.5000 Uiso R . 1 2
H473 H -0.1612 -0.4868 -0.5872 0.1440 0.5000 Uiso R . 1 2
H481 H -0.2250 -0.4218 -0.4765 0.1453 0.5000 Uiso R . 1 2
H482 H -0.1294 -0.4026 -0.5132 0.1453 0.5000 Uiso R . 1 2
H483 H -0.2177 -0.3578 -0.5115 0.1453 0.5000 Uiso R . 1 2
H491 H -0.2863 -0.2235 -0.8356 0.0535 1.0000 Uiso R . . .
H492 H -0.3052 -0.2230 -0.7379 0.0535 1.0000 Uiso R . . .
H501 H -0.1965 -0.1016 -0.9589 0.0532 1.0000 Uiso R . . .
H502 H -0.2693 -0.1260 -0.8999 0.0532 1.0000 Uiso R . . .
H521 H -0.4281 -0.1230 -1.0116 0.0613 1.0000 Uiso R . . .
H531 H -0.5338 -0.1617 -1.1423 0.0675 1.0000 Uiso R . . .
H541 H -0.4665 -0.2271 -1.2341 0.0648 1.0000 Uiso R . . .
H551 H -0.2934 -0.2549 -1.1944 0.0617 1.0000 Uiso R . . .
H561 H -0.1847 -0.2148 -1.0633 0.0564 1.0000 Uiso R . . .
H571 H -0.1589 -0.1981 -0.6107 0.0470 1.0000 Uiso R . . .
H3 H -0.1583 -0.2599 -0.9007 0.0597 1.0000 Uiso R . . .
H2 H -0.0295 -0.2052 -0.9349 0.0596 1.0000 Uiso R . . .

loop_
_atom_site_aniso_label
_atom_site_aniso_U_11
_atom_site_aniso_U_22
_atom_site_aniso_U_33
_atom_site_aniso_U_23
_atom_site_aniso_U_13
_atom_site_aniso_U_12
C1 0.033(4) 0.036(4) 0.049(5) -0.008(3) 0.010(3) 0.005(3)
C2 0.032(4) 0.040(4) 0.031(4) 0.003(3) -0.001(3) 0.010(3)
C3 0.031(4) 0.038(4) 0.047(5) -0.001(3) 0.008(3) 0.004(3)
C4 0.033(4) 0.036(3) 0.042(4) 0.003(3) 0.005(3) 0.000(3)
C5 0.031(4) 0.039(4) 0.046(4) 0.005(3) 0.007(3) 0.005(3)
C6 0.043(5) 0.053(4) 0.042(5) 0.005(4) 0.000(4) -0.008(4)
C7 0.064(7) 0.096(7) 0.048(5) 0.002(5) 0.003(5) -0.025(6)
C8 0.079(7) 0.053(5) 0.050(5) -0.001(4) 0.016(5) -0.003(5)
C9 0.057(6) 0.059(5) 0.056(5) 0.009(4) 0.012(4) 0.002(4)
C10 0.047(5) 0.033(4) 0.047(5) 0.007(3) 0.011(4) 0.003(3)
C11 0.039(4) 0.043(4) 0.044(4) 0.006(3) 0.014(3) 0.005(3)
C12 0.040(4) 0.044(4) 0.045(4) 0.003(3) 0.012(3) 0.002(3)
C13 0.041(5) 0.052(4) 0.051(5) -0.002(4) 0.021(4) 0.002(4)
C14 0.042(5) 0.057(4) 0.043(4) 0.004(4) 0.016(4) 0.010(4)
C15 0.042(5) 0.056(5) 0.044(4) 0.000(4) 0.015(4) -0.004(4)
C16 0.043(4) 0.041(4) 0.041(4) 0.002(3) 0.014(3) -0.001(3)
C17 0.036(5) 0.075(6) 0.062(6) -0.002(5) 0.013(4) -0.003(4)
C18 0.044(6) 0.106(9) 0.095(8) -0.036(7) 0.007(5) 0.000(6)
C19 0.037(5) 0.088(7) 0.092(8) 0.016(6) 0.014(5) 0.000(5)
C20 0.048(6) 0.100(8) 0.074(7) 0.022(6) -0.005(5) -0.001(5)
C21 0.044(5) 0.055(5) 0.052(5) -0.006(4) 0.008(4) 0.014(4)
C22 0.045(5) 0.047(4) 0.055(5) -0.019(4) 0.012(4) 0.006(4)
C23 0.041(5) 0.049(4) 0.045(5) -0.006(3) 0.009(4) 0.010(3)
C24 0.040(5) 0.044(4) 0.069(6) -0.015(4) 0.010(4) 0.008(3)
C25 0.033(4) 0.044(4) 0.071(6) 0.001(4) -0.003(4) 0.001(3)
C26 0.048(5) 0.046(5) 0.088(7) -0.014(5) -0.003(5) 0.007(4)
C27 0.036(4) 0.041(4) 0.075(6) 0.003(4) -0.003(4) 0.005(3)
C28 0.053(6) 0.054(5) 0.121(10) 0.021(6) -0.010(6) 0.001(5)
C29 0.098(14) 0.073(10) 0.133(16) 0.021(12) -0.040(13) 0.011(11)
C30 0.107(12) 0.071(9) 0.144(14) 0.024(10) -0.042(11) 0.007(9)
C31 0.108(12) 0.063(8) 0.134(13) 0.013(9) -0.036(10) 0.016(8)
C32 0.092(11) 0.055(7) 0.116(12) 0.010(9) -0.033(9) 0.013(8)
C33 0.089(11) 0.042(7) 0.110(12) -0.001(8) -0.024(9) 0.019(7)
C34 0.079(11) 0.043(8) 0.109(13) -0.003(8) -0.030(10) 0.011(8)
C35 0.038(4) 0.050(4) 0.055(5) -0.010(4) -0.003(4) 0.008(3)
C36 0.029(4) 0.050(4) 0.053(5) -0.002(4) 0.001(3) 0.002(3)
C37 0.027(4) 0.043(4) 0.057(5) -0.001(4) 0.001(3) 0.002(3)
C38 0.023(4) 0.043(4) 0.049(4) -0.012(3) -0.002(3) -0.003(3)
C39 0.032(4) 0.052(4) 0.057(5) -0.015(4) 0.014(4) -0.010(3)
C40 0.039(4) 0.044(4) 0.063(5) -0.009(4) 0.010(4) -0.003(3)
C41 0.043(5) 0.046(4) 0.059(5) -0.008(4) 0.001(4) -0.005(4)
C42 0.075(7) 0.047(5) 0.082(7) 0.000(4) 0.033(6) -0.004(4)
C43 0.134(15) 0.143(16) 0.150(16) 0.058(14) 0.031(14) 0.001(14)
C44 0.126(13) 0.124(13) 0.142(14) 0.044(11) 0.045(11) -0.013(11)
C45 0.107(11) 0.104(12) 0.121(12) 0.035(10) 0.052(10) -0.011(10)
C46 0.080(10) 0.084(10) 0.102(11) 0.021(9) 0.045(8) -0.011(8)
C47 0.076(9) 0.057(8) 0.078(9) 0.009(7) 0.035(8) -0.005(7)
C48 0.083(11) 0.042(8) 0.079(10) 0.002(8) 0.022(9) -0.006(8)
C49 0.034(4) 0.045(4) 0.046(5) -0.003(3) 0.004(3) 0.000(3)
C50 0.044(4) 0.041(4) 0.041(4) -0.004(3) 0.006(4) 0.008(3)
C51 0.043(5) 0.041(4) 0.041(4) -0.005(3) 0.005(3) 0.000(3)
C52 0.040(5) 0.043(4) 0.061(5) -0.006(4) 0.013(4) 0.004(3)
C53 0.039(5) 0.058(5) 0.059(6) 0.008(4) 0.001(4) -0.002(4)
C54 0.056(6) 0.054(5) 0.045(5) 0.002(4) 0.003(4) -0.006(4)
C55 0.052(5) 0.049(4) 0.056(5) 0.000(4) 0.012(4) 0.002(4)
C56 0.034(4) 0.049(4) 0.051(5) -0.007(4) 0.003(3) 0.005(3)
C57 0.028(4) 0.039(4) 0.047(4) -0.009(3) 0.009(3) 0.000(3)
O1 0.042(3) 0.046(3) 0.040(3) -0.006(2) 0.004(2) 0.010(2)
O3 0.055(4) 0.043(3) 0.053(3) -0.002(2) 0.014(3) 0.003(3)
O2 0.037(3) 0.058(3) 0.054(3) -0.016(3) 0.005(3) 0.012(3)

loop_
_atom_type_symbol
_atom_type_scat_dispersion_real
_atom_type_scat_dispersion_imag
_atom_type_scat_Cromer_Mann_a1
_atom_type_scat_Cromer_Mann_b1
_atom_type_scat_Cromer_Mann_a2
_atom_type_scat_Cromer_Mann_b2
_atom_type_scat_Cromer_Mann_a3
_atom_type_scat_Cromer_Mann_b3
_atom_type_scat_Cromer_Mann_a4
_atom_type_scat_Cromer_Mann_b4
_atom_type_scat_Cromer_Mann_c
_atom_type_scat_source
C 0.0181 0.0091 2.3100 20.8439 1.0200 10.2075 1.5886 0.5687 0.8650 51.6512 0.2156 'International Tables Vol C 4.2.6.8 and 6.1.1.4'
H 0.0000 0.0000 0.4930 10.5109 0.3229 26.1257 0.1402 3.1424 0.0408 57.7998 0.0030 'International Tables Vol C 4.2.6.8 and 6.1.1.4'
O 0.0492 0.0322 3.0485 13.2771 2.2868 5.7011 1.5463 0.3239 0.8670 32.9089 0.2508 'International Tables Vol C 4.2.6.8 and 6.1.1.4'
Cl 0.3639 0.7018 11.4604 0.0104 7.1964 1.1662 6.2556 18.5194 1.6455 47.7784 -9.5574 'International Tables Vol C 4.2.6.8 and 6.1.1.4'

loop_
_geom_angle_atom_site_label_1
_geom_angle_atom_site_label_2
_geom_angle_atom_site_label_3
_geom_angle
_geom_angle_publ_flag
C2 C1 C49 122.1(7) yes
C2 C1 C57 118.2(7) yes
C49 C1 C57 119.7(7) yes
C1 C2 C3 120.4(7) yes
C1 C2 O1 118.9(6) yes
C3 C2 O1 120.5(6) yes
C2 C3 C4 120.0(7) yes
C2 C3 C10 121.6(7) yes
C4 C3 C10 118.4(7) yes
C3 C4 C5 121.2(7) yes
C3 C4 H41 119.7 no
C5 C4 H41 119.1 no
C4 C5 C6 121.3(7) yes
C4 C5 C57 116.7(7) yes
C6 C5 C57 121.9(7) yes
C5 C6 C7 113.4(7) yes
C5 C6 C8 109.5(7) yes
C7 C6 C8 109.2(8) yes
C5 C6 C9 108.4(7) yes
C7 C6 C9 106.6(8) yes
C8 C6 C9 109.7(7) yes
C6 C7 H71 109.4 no
C6 C7 H72 108.6 no
H71 C7 H72 109.5 no
C6 C7 H73 110.4 no
H71 C7 H73 109.5 no
H72 C7 H73 109.4 no
C6 C8 H81 109.8 no
C6 C8 H82 110.3 no
H81 C8 H82 109.5 no
C6 C8 H83 108.3 no
H81 C8 H83 109.5 no
H82 C8 H83 109.5 no
C6 C9 H91 109.3 no
C6 C9 H92 110.0 no
H91 C9 H92 109.5 no
C6 C9 H93 109.1 no
H91 C9 H93 109.5 no
H92 C9 H93 109.5 no
C3 C10 C11 110.7(6) yes
C3 C10 H101 108.9 no
C11 C10 H101 108.7 no
C3 C10 H102 109.5 no
C11 C10 H102 109.5 no
H101 C10 H102 109.5 no
C10 C11 C12 120.7(7) yes
C10 C11 C16 120.5(7) yes
C12 C11 C16 118.8(7) yes
C11 C12 C13 120.7(8) yes
C11 C12 O2 123.8(7) yes
C13 C12 O2 115.5(7) yes
C12 C13 C14 117.4(7) yes
C12 C13 C21 120.5(8) yes
C14 C13 C21 122.1(7) yes
C13 C14 C15 123.5(7) yes
C13 C14 H141 118.5 no
C15 C14 H141 118.0 no
C14 C15 C16 117.1(8) yes
C14 C15 C17 120.9(8) yes
C16 C15 C17 122.0(8) yes
C11 C16 C15 122.4(7) yes
C11 C16 H161 118.9 no
C15 C16 H161 118.6 no
C15 C17 C18 113.8(8) yes
C15 C17 C19 108.0(8) yes
C18 C17 C19 108.9(9) yes
C15 C17 C20 110.2(8) yes
C18 C17 C20 109.1(9) yes
C19 C17 C20 106.5(8) yes
C17 C18 H181 110.0 no
C17 C18 H182 109.8 no
H181 C18 H182 109.5 no
C17 C18 H183 108.6 no
H181 C18 H183 109.5 no
H182 C18 H183 109.5 no
C17 C19 H191 109.8 no
C17 C19 H192 108.9 no
H191 C19 H192 109.5 no
C17 C19 H193 109.7 no
H191 C19 H193 109.5 no
H192 C19 H193 109.4 no
C17 C20 H201 109.8 no
C17 C20 H202 108.9 no
H201 C20 H202 109.5 no
C17 C20 H203 109.6 no
H201 C20 H203 109.5 no
H202 C20 H203 109.5 no
C13 C21 C22 113.4(7) yes
C13 C21 H211 109.2 no
C22 C21 H211 108.7 no
C13 C21 H212 107.8 no
C22 C21 H212 108.3 no
H211 C21 H212 109.4 no
C21 C22 C23 121.4(8) yes
C21 C22 C27 120.0(7) yes
C23 C22 C27 118.6(8) yes
C22 C23 C24 120.2(8) yes
C22 C23 H231 120.3 no
C24 C23 H231 119.5 no
C23 C24 C25 120.7(8) yes
C23 C24 C35 120.1(8) yes
C25 C24 C35 119.2(8) yes
C24 C25 C26 121.1(9) yes
C24 C25 H251 119.4 no
C26 C25 H251 119.5 no
C25 C26 C27 116.7(8) yes
C25 C26 C28 120.9(9) yes
C27 C26 C28 122.2(8) yes
C26 C27 C22 122.7(8) yes
C26 C27 H271 118.3 no
C22 C27 H271 119.0 no
C26 C28 C29 113.9(12) yes
C26 C28 C30 115.1(10) yes
C29 C28 C30 111.4(9) yes
C26 C28 C31 103.9(11) yes
C29 C28 C31 106.5(9) yes
C30 C28 C31 104.9(9) yes
C26 C28 C32 111.1(11) yes
C26 C28 C33 111.6(10) yes
C32 C28 C33 110.4(8) yes
C26 C28 C34 109.2(10) yes
C32 C28 C34 106.2(9) yes
C33 C28 C34 108.1(8) yes
C28 C29 H291 111.4 no
C28 C29 H292 108.1 no
H291 C29 H292 109.5 no
C28 C29 H293 108.9 no
H291 C29 H293 109.4 no
H292 C29 H293 109.5 no
C28 C30 H301 109.5 no
C28 C30 H302 112.5 no
H301 C30 H302 109.5 no
C28 C30 H303 106.3 no
H301 C30 H303 109.4 no
H302 C30 H303 109.5 no
C28 C31 H311 109.2 no
C28 C31 H312 109.0 no
H311 C31 H312 109.5 no
C28 C31 H313 110.2 no
H311 C31 H313 109.5 no
H312 C31 H313 109.4 no
C28 C32 H321 108.6 no
C28 C32 H322 109.6 no
H321 C32 H322 109.5 no
C28 C32 H323 110.2 no
H321 C32 H323 109.4 no
H322 C32 H323 109.5 no
C28 C33 H331 110.2 no
C28 C33 H332 109.2 no
H331 C33 H332 109.5 no
C28 C33 H333 109.0 no
H331 C33 H333 109.5 no
H332 C33 H333 109.5 no
C28 C34 H341 110.5 no
C28 C34 H342 108.2 no
H341 C34 H342 109.5 no
C28 C34 H343 109.7 no
H341 C34 H343 109.5 no
H342 C34 H343 109.5 no
C24 C35 C36 113.9(7) yes
C24 C35 H351 107.7 no
C36 C35 H351 108.4 no
C24 C35 H352 108.9 no
C36 C35 H352 108.4 no
H351 C35 H352 109.5 no
C35 C36 C37 118.9(8) yes
C35 C36 C41 121.7(7) yes
C37 C36 C41 119.5(8) yes
C36 C37 C38 119.1(8) yes
C36 C37 O3 117.3(7) yes
C38 C37 O3 123.6(6) yes
C37 C38 C39 118.0(7) yes
C37 C38 C49 121.1(7) yes
C39 C38 C49 120.9(7) yes
C38 C39 C40 123.4(7) yes
C38 C39 H391 118.2 no
C40 C39 H391 118.4 no
C39 C40 C41 116.4(8) yes
C39 C40 C42 121.4(7) yes
C41 C40 C42 122.2(7) yes
C40 C41 C36 123.5(8) yes
C40 C41 H411 118.3 no
C36 C41 H411 118.1 no
C40 C42 C43 112.0(17) yes
C40 C42 C44 106.0(13) yes
C43 C42 C44 131(2) yes
C40 C42 C45 108.0(13) yes
C43 C42 C45 102(2) yes
C44 C42 C45 95.2(18) yes
C40 C42 C46 112.9(13) yes
C40 C42 C47 116.8(10) yes
C46 C42 C47 111.4(14) yes
C40 C42 C48 105.7(11) yes
C46 C42 C48 106.0(16) yes
C47 C42 C48 102.7(13) yes
C42 C43 H431 120.3 no
C42 C43 H432 117.7 no
H431 C43 H432 109.5 no
C42 C43 H433 87.5 no
H431 C43 H433 109.5 no
H432 C43 H433 109.5 no
C42 C44 H441 99.0 no
C42 C44 H442 147.0 no
H441 C44 H442 109.5 no
C42 C44 H443 74.7 no
H441 C44 H443 109.5 no
H442 C44 H443 109.5 no
C42 C45 H451 109.8 no
C42 C45 H452 106.4 no
H451 C45 H452 109.5 no
C42 C45 H453 112.1 no
H451 C45 H453 109.5 no
H452 C45 H453 109.5 no
C42 C46 H461 109.3 no
C42 C46 H462 110.0 no
H461 C46 H462 109.5 no
C42 C46 H463 109.1 no
H461 C46 H463 109.4 no
H462 C46 H463 109.5 no
C42 C47 H471 113.8 no
C42 C47 H472 112.2 no
H471 C47 H472 109.5 no
C42 C47 H473 102.2 no
H471 C47 H473 109.5 no
H472 C47 H473 109.5 no
C42 C48 H481 99.6 no
C42 C48 H482 114.3 no
H481 C48 H482 109.5 no
C42 C48 H483 114.0 no
H481 C48 H483 109.4 no
H482 C48 H483 109.5 no
C1 C49 C38 114.3(6) yes
C1 C49 H491 107.5 no
C38 C49 H491 108.3 no
C1 C49 H492 108.5 no
C38 C49 H492 108.7 no
H491 C49 H492 109.5 no
C51 C50 O1 110.4(6) yes
C51 C50 H501 109.5 no
O1 C50 H501 109.3 no
C51 C50 H502 109.2 no
O1 C50 H502 108.9 no
H501 C50 H502 109.5 no
C50 C51 C52 119.8(7) yes
C50 C51 C56 121.8(7) yes
C52 C51 C56 118.3(7) yes
C51 C52 C53 121.1(8) yes
C51 C52 H521 119.3 no
C53 C52 H521 119.6 no
C52 C53 C54 120.5(8) yes
C52 C53 H531 119.8 no
C54 C53 H531 119.6 no
C53 C54 C55 120.1(8) yes
C53 C54 H541 120.6 no
C55 C54 H541 119.2 no
C54 C55 C56 119.4(8) yes
C54 C55 H551 120.2 no
C56 C55 H551 120.4 no
C55 C56 C51 120.5(7) yes
C55 C56 H561 119.3 no
C51 C56 H561 120.2 no
C5 C57 C1 123.3(7) yes
C5 C57 H571 118.0 no
C1 C57 H571 118.7 no
C50 O1 C2 114.5(5) yes
C37 O3 H3 117.4 no
C12 O2 H2 115.1 no

loop_
_geom_bond_atom_site_label_1
_geom_bond_atom_site_label_2
_geom_bond_distance
_geom_bond_publ_flag
C1 C2 1.407(10) yes
C1 C49 1.528(10) yes
C1 C57 1.377(10) yes
C2 C3 1.377(10) yes
C2 O1 1.386(8) yes
C3 C4 1.393(11) yes
C3 C10 1.527(10) yes
C4 C5 1.407(10) yes
C4 H41 0.950 no
C5 C6 1.534(11) yes
C5 C57 1.394(10) yes
C6 C7 1.504(12) yes
C6 C8 1.494(12) yes
C6 C9 1.559(11) yes
C7 H71 0.950 no
C7 H72 0.950 no
C7 H73 0.950 no
C8 H81 0.950 no
C8 H82 0.950 no
C8 H83 0.950 no
C9 H91 0.950 no
C9 H92 0.950 no
C9 H93 0.950 no
C10 C11 1.527(10) yes
C10 H101 0.950 no
C10 H102 0.950 no
C11 C12 1.384(11) yes
C11 C16 1.405(11) yes
C12 C13 1.426(11) yes
C12 O2 1.365(10) yes
C13 C14 1.391(12) yes
C13 C21 1.488(11) yes
C14 C15 1.391(12) yes
C14 H141 0.950 no
C15 C16 1.385(11) yes
C15 C17 1.532(12) yes
C16 H161 0.950 no
C17 C18 1.487(14) yes
C17 C19 1.538(13) yes
C17 C20 1.532(14) yes
C18 H181 0.950 no
C18 H182 0.950 no
C18 H183 0.950 no
C19 H191 0.950 no
C19 H192 0.950 no
C19 H193 0.950 no
C20 H201 0.950 no
C20 H202 0.950 no
C20 H203 0.950 no
C21 C22 1.521(12) yes
C21 H211 0.950 no
C21 H212 0.950 no
C22 C23 1.395(11) yes
C22 C27 1.377(12) yes
C23 C24 1.383(12) yes
C23 H231 0.950 no
C24 C25 1.365(12) yes
C24 C35 1.540(11) yes
C25 C26 1.414(12) yes
C25 H251 0.950 no
C26 C27 1.398(14) yes
C26 C28 1.546(12) yes
C27 H271 0.950 no
C28 C29 1.494(10) yes
C28 C30 1.497(10) yes
C28 C31 1.522(10) yes
C28 C32 1.495(10) yes
C28 C33 1.485(9) yes
C28 C34 1.527(10) yes
C29 H291 0.950 no
C29 H292 0.950 no
C29 H293 0.950 no
C30 H301 0.950 no
C30 H302 0.950 no
C30 H303 0.950 no
C31 H311 0.950 no
C31 H312 0.950 no
C31 H313 0.950 no
C32 H321 0.950 no
C32 H322 0.950 no
C32 H323 0.950 no
C33 H331 0.950 no
C33 H332 0.950 no
C33 H333 0.950 no
C34 H341 0.950 no
C34 H342 0.950 no
C34 H343 0.950 no
C35 C36 1.508(11) yes
C35 H351 0.950 no
C35 H352 0.950 no
C36 C37 1.402(10) yes
C36 C41 1.369(12) yes
C37 C38 1.426(11) yes
C37 O3 1.342(10) yes
C38 C39 1.388(11) yes
C38 C49 1.495(10) yes
C39 C40 1.390(11) yes
C39 H391 0.950 no
C40 C41 1.385(12) yes
C40 C42 1.538(12) yes
C41 H411 0.950 no
C42 C43 1.501(10) yes
C42 C44 1.514(10) yes
C42 C45 1.511(10) yes
C42 C46 1.506(9) yes
C42 C47 1.506(9) yes
C42 C48 1.522(9) yes
C43 H431 0.950 no
C43 H432 0.950 no
C43 H433 0.950 no
C44 H441 0.950 no
C44 H442 0.950 no
C44 H443 0.950 no
C45 H451 0.950 no
C45 H452 0.950 no
C45 H453 0.950 no
C46 H461 0.950 no
C46 H462 0.950 no
C46 H463 0.950 no
C47 H471 0.950 no
C47 H472 0.950 no
C47 H473 0.950 no
C48 H481 0.950 no
C48 H482 0.950 no
C48 H483 0.950 no
C49 H491 0.950 no
C49 H492 0.950 no
C50 C51 1.502(10) yes
C50 O1 1.436(9) yes
C50 H501 0.950 no
C50 H502 0.950 no
C51 C52 1.390(11) yes
C51 C56 1.402(11) yes
C52 C53 1.386(12) yes
C52 H521 0.950 no
C53 C54 1.381(12) yes
C53 H531 0.950 no
C54 C55 1.384(13) yes
C54 H541 0.950 no
C55 C56 1.414(12) yes
C55 H551 0.950 no
C56 H561 0.950 no
C57 H571 0.950 no
O3 H3 0.900 no
O2 H2 0.907 no

loop_
_geom_hbond_atom_site_label_D
_geom_hbond_atom_site_label_H
_geom_hbond_atom_site_label_A
_geom_hbond_angle_DHA
_geom_hbond_distance_DH
_geom_hbond_distance_HA
_geom_hbond_distance_DA
_geom_hbond_publ_flag
O3 H3 C2 148 0.90 2.54 3.337(16) yes
O3 H3 O1 180 0.90 1.88 2.782(16) yes
O2 H2 C2 148 0.91 2.57 3.373(16) yes
O2 H2 O1 180 0.91 1.90 2.804(16) yes
